data_4003362
loop_
_publ_author_name
'Zhang, Weichuan'
'Liu, Xitao'
'Li, Lina'
'Sun, Zhihua'
'Han, Shiguo'
'Wu, Zhenyue'
'Luo, Junhua'

_publ_section_title
;
 Triiodide-Induced Band-Edge Reconstruction of a Lead-Free
 Perovskite-Derivative Hybrid for Strong Light Absorption
;
_journal_issue 12
_journal_name_full 'Chemistry of Materials'
_journal_page_first 4081
_journal_paper_doi 10.1021/acs.chemmater.8b01200
_journal_volume 30
_journal_year 2018
_chemical_formula_moiety 'Bi2 I9, 1.5(C12 H28 N2)'
_chemical_formula_sum 'C18 H42 Bi2 I9 N3'
_chemical_formula_weight 1860.60
_space_group_crystal_system orthorhombic
_space_group_IT_number 62
_space_group_name_Hall '-P 2ac 2n'
_space_group_name_H-M_alt 'P n m a'
_atom_sites_solution_hydrogens mixed
_atom_sites_solution_primary iterative
_audit_creation_date 2018-01-25
_audit_creation_method
;
Olex2 1.2
(compiled 2017.08.10 svn.r3458 for OlexSys, GUI svn.r5381)
;
_cell_angle_alpha 90
_cell_angle_beta 90
_cell_angle_gamma 90
_cell_formula_units_Z 4
_cell_length_a 30.1506(6)
_cell_length_b 8.6004(2)
_cell_length_c 16.1217(4)
_cell_measurement_reflns_used 4466
_cell_measurement_temperature 293(2)
_cell_measurement_theta_max 72.9600
_cell_measurement_theta_min 3.9990
_cell_volume 4180.47(16)
_computing_cell_refinement 'CrysAlisPro 1.171.38.41 (Rigaku OD, 2015)'
_computing_data_collection 'CrysAlisPro 1.171.38.41 (Rigaku OD, 2015)'
_computing_data_reduction 'CrysAlisPro 1.171.38.41 (Rigaku OD, 2015)'
_computing_molecular_graphics 'Olex2 (Dolomanov et al., 2009)'
_computing_publication_material 'Olex2 (Dolomanov et al., 2009)'
_computing_structure_refinement 'XL (Sheldrick, 2008)'
_computing_structure_solution
;
Superflip (Palatinus & Chapuis, 2007;Palatinus & van der Lee, 2008;
Palatinus et al., 2012)
;
_diffrn_ambient_temperature 293.15
_diffrn_detector 'CCD plate'
_diffrn_detector_area_resol_mean 10.5594
_diffrn_detector_type Atlas
_diffrn_measured_fraction_theta_full 0.998
_diffrn_measured_fraction_theta_max 0.972
_diffrn_measurement_details
;
List of Runs (angles in degrees, time in seconds):

  # Type    Start    End  Width  t~exp~   \w     \q     \k     \f   Frames
--------------------------------------------------------------------------
  1  \w   -122.00   6.00   1.00    2.75    --  -40.15 -19.00 -60.00  128
  2  \w     32.00 134.00   1.00   11.03    --  106.29 -45.00  60.00  102
  3  \w     94.00 178.00   1.00   11.03    --  106.29 125.00  90.00   84
  4  \w     31.00 122.00   1.00   11.03    --  106.29-125.00-120.00   91
  5  \w    -70.00 -33.00   1.00    2.75    --  -40.15  57.00  90.00   37
  6  \w   -122.00   6.00   1.00    2.75    --  -40.15 -19.00  90.00  128
;
_diffrn_measurement_device 'four-circle diffractometer'
_diffrn_measurement_device_type 'SuperNova, Dual, Cu at zero, Atlas'
_diffrn_measurement_method '\w scans'
_diffrn_orient_matrix_type 'CrysAlisPro convention (1999,Acta A55,543-557)'
_diffrn_orient_matrix_UB_11 0.0169213000
_diffrn_orient_matrix_UB_12 -0.0600578000
_diffrn_orient_matrix_UB_13 0.0842792000
_diffrn_orient_matrix_UB_21 -0.0462527000
_diffrn_orient_matrix_UB_22 0.0266148000
_diffrn_orient_matrix_UB_23 0.0379608000
_diffrn_orient_matrix_UB_31 -0.0135437000
_diffrn_orient_matrix_UB_32 -0.1666256000
_diffrn_orient_matrix_UB_33 -0.0244225000
_diffrn_radiation_monochromator mirror
_diffrn_radiation_probe x-ray
_diffrn_radiation_type CuK\a
_diffrn_radiation_wavelength 1.54184
_diffrn_reflns_av_R_equivalents 0.0365
_diffrn_reflns_av_unetI/netI 0.0394
_diffrn_reflns_Laue_measured_fraction_full 0.998
_diffrn_reflns_Laue_measured_fraction_max 0.972
_diffrn_reflns_limit_h_max 35
_diffrn_reflns_limit_h_min -36
_diffrn_reflns_limit_k_max 6
_diffrn_reflns_limit_k_min -10
_diffrn_reflns_limit_l_max 13
_diffrn_reflns_limit_l_min -19
_diffrn_reflns_number 12801
_diffrn_reflns_point_group_measured_fraction_full 0.998
_diffrn_reflns_point_group_measured_fraction_max 0.972
_diffrn_reflns_theta_full 67.684
_diffrn_reflns_theta_max 73.382
_diffrn_reflns_theta_min 4.015
_diffrn_source 'micro-focus sealed X-ray tube'
_diffrn_source_type 'SuperNova (Cu) X-ray Source'
_exptl_absorpt_coefficient_mu 68.611
_exptl_absorpt_correction_T_max 1.00000
_exptl_absorpt_correction_T_min 0.16295
_exptl_absorpt_correction_type multi-scan
_exptl_absorpt_process_details
;
CrysAlisPro 1.171.38.41 (Rigaku Oxford Diffraction, 2015)
Empirical absorption correction using spherical harmonics,
 implemented in SCALE3 ABSPACK scaling algorithm.
;
_exptl_crystal_colour red
_exptl_crystal_colour_primary red
_exptl_crystal_density_diffrn 2.956
_exptl_crystal_density_method 'not measured'
_exptl_crystal_description needle
_exptl_crystal_F_000 3256
_refine_diff_density_max 1.135
_refine_diff_density_min -1.139
_refine_diff_density_rms 0.220
_refine_ls_extinction_method none
_refine_ls_goodness_of_fit_ref 1.035
_refine_ls_hydrogen_treatment constr
_refine_ls_matrix_type full
_refine_ls_number_parameters 183
_refine_ls_number_reflns 4379
_refine_ls_number_restraints 60
_refine_ls_restrained_S_all 1.038
_refine_ls_R_factor_all 0.0610
_refine_ls_R_factor_gt 0.0448
_refine_ls_shift/su_max 0.001
_refine_ls_shift/su_mean 0.000
_refine_ls_structure_factor_coef Fsqd
_refine_ls_weighting_details 'w=1/[\s^2^(Fo^2^)+(0.0476P)^2^+11.7450P] where P=(Fo^2^+2Fc^2^)/3'
_refine_ls_weighting_scheme calc
_refine_ls_wR_factor_gt 0.1065
_refine_ls_wR_factor_ref 0.1177
_reflns_Friedel_coverage 0.000
_reflns_number_gt 3333
_reflns_number_total 4379
_reflns_threshold_expression 'I > 2\s(I)'
_cod_data_source_file cm8b01200_si_002.cif
_cod_data_source_block WeiChuanZhang-23-(C6H13N)3Bi2I9
_cod_database_code 4003362
_shelx_shelxl_version_number 2014/7
_chemical_oxdiff_formula 'Bi I C N H'
_shelx_space_group_comment
;
The symmetry employed for this shelxl refinement is uniquely defined
by the following loop, which should always be used as a source of
symmetry information in preference to the above space-group names.
They are only intended as comments.
;
_reflns_odcompleteness_completeness 99.65
_reflns_odcompleteness_iscentric 1
_reflns_odcompleteness_theta 66.97
_olex2_refinement_description
;
1. Fixed Uiso
 At 1.2 times of:
  All C(H) groups, All C(H,H) groups, All N(H,H) groups
 At 1.5 times of:
  All C(H,H,H) groups
2. Restrained distances
 C1-C2 = C2-C3 = C3-N1 = N1-C4 = C4-C5 = C5-C1
 1.5 with sigma of 0.01
 C7-C8 = C8-C9 = C9-N3 = N3-C10 = C10-C11 = C11-C7
 1.5 with sigma of 0.01
 C13-C14 = C14-C15 = C15-N2 = N2-C16 = C16-C17 = C17-C13
 1.5 with sigma of 0.01
 C1-C6
 1.5 with sigma of 0.01
 C7-C12
 1.5 with sigma of 0.01
 C13-C18
 1.5 with sigma of 0.01
3. Rigid bond restraints
 C11, C4, C13, C1, C8, C16, C18, C2, C6, C5, C12, N3
 with sigma for 1-2 distances of 0.01 and sigma for 1-3 distances of 0.01
4. Uiso/Uaniso restraints and constraints
C11 \\sim C4 \\sim C13 \\sim C1 \\sim C8 \\sim C16 \\sim C18 \\sim C2 \\sim C6
\\sim C5 \\sim C12 \\sim N3: within 2A with sigma of 0.04 and sigma for
terminal atoms of 0.08
5. Others
 Fixed Sof: H1A(0.5) H1B(0.5) H15A(0.5) H15B(0.5) H2C(0.5) H2D(0.5) H3C(0.5)
 H3D(0.5) H9A(0.5) H9B(0.5) H11A(0.5) H11B(0.5) H4A(0.5) H4B(0.5) H13(0.5)
 H1(0.5) H8A(0.5) H8B(0.5) H3A(0.5) H3B(0.5) H14A(0.5) H14B(0.5) H16A(0.5)
 H16B(0.5) H17A(0.5) H17B(0.5) H18A(0.5) H18B(0.5) H18C(0.5) H2A(0.5) H2B(0.5)
 H6A(0.5) H6B(0.5) H6C(0.5) H5A(0.5) H5B(0.5) H12A(0.5) H12B(0.5) H12C(0.5)
 H10A(0.5) H10B(0.5) H7(0.5)
6.a Riding coordinates:
 C12(H12A,H12B,H12C)
6.b Ternary CH refined with riding coordinates:
 C13(H13), C1(H1), C7(H7)
6.c Secondary CH2 refined with riding coordinates:
 N1(H1A,H1B), C15(H15A,H15B), N2(H2C,H2D), N3(H3C,H3D), C9(H9A,H9B), C11(H11A,
 H11B), C4(H4A,H4B), C8(H8A,H8B), C3(H3A,H3B), C14(H14A,H14B), C16(H16A,H16B),
 C17(H17A,H17B), C2(H2A,H2B), C5(H5A,H5B), C10(H10A,H10B)
6.d Idealised Me refined as rotating group:
 C18(H18A,H18B,H18C), C6(H6A,H6B,H6C)
;
_olex2_submission_special_instructions 'No special instructions were received'
_oxdiff_exptl_absorpt_empirical_details
;
Empirical correction (ABSPACK) includes:
- Absorption correction using spherical harmonics
- Frame scaling
;
_oxdiff_exptl_absorpt_empirical_full_max 3.319
_oxdiff_exptl_absorpt_empirical_full_min 0.602

loop_
_space_group_symop_operation_xyz
'x, y, z'
'-x+1/2, -y, z+1/2'
'x+1/2, -y+1/2, -z+1/2'
'-x, y+1/2, -z'
'-x, -y, -z'
'x-1/2, y, -z-1/2'
'-x-1/2, y-1/2, z-1/2'
'x, -y-1/2, z'

loop_
_atom_site_label
_atom_site_type_symbol
_atom_site_fract_x
_atom_site_fract_y
_atom_site_fract_z
_atom_site_U_iso_or_equiv
_atom_site_adp_type
_atom_site_occupancy
_atom_site_site_symmetry_order
_atom_site_calc_flag
_atom_site_refinement_flags_posn
_atom_site_refinement_flags_adp
_atom_site_refinement_flags_occupancy
Bi1 Bi 0.59440(2) 0.7500 0.79144(4) 0.06276(17) Uani 1 2 d S T P
Bi2 Bi 0.71465(2) 0.7500 0.66429(4) 0.06348(18) Uani 1 2 d S T P
I1 I 0.61450(3) 0.7500 0.59221(6) 0.0710(3) Uani 1 2 d S T P
I2 I 0.67377(3) 0.48986(10) 0.78641(6) 0.0810(2) Uani 1 1 d . . .
I3 I 0.79405(4) 0.7500 0.77221(8) 0.0901(4) Uani 1 2 d S T P
I4 I 0.52988(3) 0.49698(11) 0.77566(6) 0.0880(3) Uani 1 1 d . . .
I5 I 0.74481(3) 0.50385(11) 0.54949(6) 0.0964(3) Uani 1 1 d . . .
I6 I 0.59221(5) 0.7500 0.97415(7) 0.0970(4) Uani 1 2 d S T P
N1 N 0.4074(5) 0.7500 1.0697(9) 0.118(7) Uani 1 2 d DS T P
H1A H 0.4066 0.6670 1.1026 0.142 Uiso 0.5 1 calc R . .
H1B H 0.4066 0.8330 1.1026 0.142 Uiso 0.5 1 calc R . .
C15 C 0.7110(6) 0.7500 0.3267(10) 0.107(7) Uani 1 2 d DS T P
H15A H 0.7266 0.8406 0.3476 0.128 Uiso 0.5 1 calc R . .
H15B H 0.7266 0.6594 0.3476 0.128 Uiso 0.5 1 calc R . .
N2 N 0.7157(6) 0.7500 0.2351(10) 0.142(9) Uani 1 2 d DS T P
H2C H 0.7316 0.8332 0.2213 0.171 Uiso 0.5 1 calc R . .
H2D H 0.7316 0.6668 0.2213 0.171 Uiso 0.5 1 calc R . .
N3 N 0.3593(6) 0.7500 0.4253(9) 0.171(12) Uani 1 2 d DS TU P
H3C H 0.3442 0.6672 0.4079 0.205 Uiso 0.5 1 calc R . .
H3D H 0.3442 0.8328 0.4079 0.205 Uiso 0.5 1 calc R . .
C9 C 0.4009(5) 0.7500 0.3779(12) 0.119(9) Uani 1 2 d DS T P
H9A H 0.4009 0.8408 0.3422 0.142 Uiso 0.5 1 calc R . .
H9B H 0.4009 0.6592 0.3422 0.142 Uiso 0.5 1 calc R . .
C11 C 0.3985(6) 0.7500 0.5614(13) 0.21(2) Uani 1 2 d DS TU P
H11A H 0.3983 0.8404 0.5974 0.250 Uiso 0.5 1 calc R . .
H11B H 0.3983 0.6596 0.5974 0.250 Uiso 0.5 1 calc R . .
C4 C 0.4514(5) 0.7500 1.0282(11) 0.143(9) Uani 1 2 d DS TU P
H4A H 0.4673 0.8405 1.0484 0.171 Uiso 0.5 1 calc R . .
H4B H 0.4673 0.6595 1.0484 0.171 Uiso 0.5 1 calc R . .
C13 C 0.6274(6) 0.7500 0.3084(9) 0.127(10) Uani 1 2 d DS TU P
H13 H 0.6274 0.6361 0.3084 0.152 Uiso 0.5 1 calc R . .
C1 C 0.4130(5) 0.7500 0.8913(10) 0.166(9) Uani 1 2 d DS TU P
H1 H 0.4130 0.8639 0.8913 0.199 Uiso 0.5 1 calc R . .
C8 C 0.4427(6) 0.7500 0.4264(10) 0.127(9) Uani 1 2 d DS TU P
H8A H 0.4595 0.8406 0.4092 0.152 Uiso 0.5 1 calc R . .
H8B H 0.4595 0.6594 0.4092 0.152 Uiso 0.5 1 calc R . .
C3 C 0.3654(6) 0.7500 1.0217(10) 0.133(10) Uani 1 2 d DS T P
H3A H 0.3485 0.6592 1.0382 0.160 Uiso 0.5 1 calc R . .
H3B H 0.3485 0.8408 1.0382 0.160 Uiso 0.5 1 calc R . .
C14 C 0.6661(5) 0.7500 0.3648(12) 0.162(14) Uani 1 2 d DS T P
H14A H 0.6639 0.6592 0.4003 0.195 Uiso 0.5 1 calc R . .
H14B H 0.6639 0.8408 0.4003 0.195 Uiso 0.5 1 calc R . .
C16 C 0.6753(7) 0.7500 0.1827(14) 0.199(19) Uani 1 2 d DS TU P
H16A H 0.6775 0.6597 0.1470 0.239 Uiso 0.5 1 calc R . .
H16B H 0.6775 0.8403 0.1470 0.239 Uiso 0.5 1 calc R . .
C17 C 0.6295(8) 0.7500 0.2165(10) 0.162(13) Uani 1 2 d DS T P
H17A H 0.6140 0.8410 0.1959 0.195 Uiso 0.5 1 calc R . .
H17B H 0.6140 0.6590 0.1959 0.195 Uiso 0.5 1 calc R . .
C18 C 0.5810(6) 0.7500 0.3398(17) 0.183(14) Uani 1 2 d DS TU P
H18A H 0.5712 0.6448 0.3474 0.275 Uiso 0.5 1 calc GR . .
H18B H 0.5621 0.8012 0.3004 0.275 Uiso 0.5 1 calc GR . .
H18C H 0.5798 0.8040 0.3918 0.275 Uiso 0.5 1 calc GR . .
C2 C 0.3685(6) 0.7500 0.9305(10) 0.173(11) Uani 1 2 d DS TU P
H2A H 0.3527 0.8407 0.9104 0.208 Uiso 0.5 1 calc R . .
H2B H 0.3527 0.6593 0.9104 0.208 Uiso 0.5 1 calc R . .
C6 C 0.4147(9) 0.7500 0.7994(11) 0.239(19) Uani 1 2 d DS TU P
H6A H 0.4238 0.8507 0.7801 0.358 Uiso 0.5 1 calc GR . .
H6B H 0.3859 0.7261 0.7777 0.358 Uiso 0.5 1 calc GR . .
H6C H 0.4356 0.6732 0.7809 0.358 Uiso 0.5 1 calc GR . .
C5 C 0.4556(6) 0.7500 0.9372(11) 0.168(9) Uani 1 2 d DS TU P
H5A H 0.4725 0.6590 0.9207 0.201 Uiso 0.5 1 calc R . .
H5B H 0.4725 0.8410 0.9207 0.201 Uiso 0.5 1 calc R . .
C12 C 0.4839(8) 0.7500 0.5665(17) 0.25(2) Uani 1 2 d DS TU P
H12A H 0.4793 0.7926 0.6208 0.369 Uiso 0.5 1 d R . .
H12B H 0.5052 0.8120 0.5371 0.369 Uiso 0.5 1 d R . .
H12C H 0.4947 0.6454 0.5712 0.369 Uiso 0.5 1 d R . .
C10 C 0.3554(7) 0.7500 0.5168(10) 0.148(12) Uani 1 2 d DS T P
H10A H 0.3386 0.6590 0.5336 0.177 Uiso 0.5 1 calc R . .
H10B H 0.3386 0.8410 0.5336 0.177 Uiso 0.5 1 calc R . .
C7 C 0.4417(6) 0.7500 0.5187(10) 0.119(8) Uiso 1 2 d DS T P
H7 H 0.4417 0.8639 0.5187 0.143 Uiso 0.5 1 calc R . .

loop_
_atom_site_aniso_label
_atom_site_aniso_U_11
_atom_site_aniso_U_22
_atom_site_aniso_U_33
_atom_site_aniso_U_23
_atom_site_aniso_U_13
_atom_site_aniso_U_12
Bi1 0.0574(3) 0.0665(4) 0.0645(3) 0.000 -0.0020(3) 0.000
Bi2 0.0538(3) 0.0630(3) 0.0737(4) 0.000 -0.0060(3) 0.000
I1 0.0582(5) 0.0954(8) 0.0595(5) 0.000 -0.0078(4) 0.000
I2 0.0686(4) 0.0729(5) 0.1015(6) 0.0255(4) -0.0027(4) 0.0025(4)
I3 0.0614(6) 0.1224(10) 0.0866(7) 0.000 -0.0200(6) 0.000
I4 0.0758(5) 0.0959(6) 0.0924(6) -0.0036(5) -0.0041(4) -0.0219(5)
I5 0.0935(6) 0.0954(6) 0.1002(6) -0.0288(5) -0.0042(5) 0.0171(5)
I6 0.1141(11) 0.1176(10) 0.0593(6) 0.000 -0.0134(6) 0.000
N1 0.092(12) 0.20(2) 0.059(9) 0.000 0.009(8) 0.000
C15 0.081(13) 0.14(2) 0.102(15) 0.000 -0.002(12) 0.000
N2 0.095(14) 0.22(3) 0.114(15) 0.000 0.039(13) 0.000
N3 0.100(15) 0.33(4) 0.081(12) 0.000 -0.017(11) 0.000
C9 0.087(15) 0.17(3) 0.097(15) 0.000 -0.023(13) 0.000
C11 0.13(2) 0.44(7) 0.063(13) 0.000 0.007(14) 0.000
C4 0.061(11) 0.27(3) 0.099(10) 0.000 -0.003(10) 0.000
C13 0.091(13) 0.23(3) 0.058(10) 0.000 0.015(10) 0.000
C1 0.054(8) 0.36(3) 0.087(9) 0.000 0.009(7) 0.000
C8 0.076(13) 0.23(3) 0.078(12) 0.000 -0.004(11) 0.000
C3 0.083(14) 0.24(3) 0.073(12) 0.000 0.008(11) 0.000
C14 0.071(14) 0.32(5) 0.096(16) 0.000 0.019(13) 0.000
C16 0.13(2) 0.39(6) 0.078(16) 0.000 0.034(17) 0.000
C17 0.22(4) 0.20(3) 0.067(13) 0.000 0.009(18) 0.000
C18 0.075(13) 0.35(4) 0.13(2) 0.000 0.003(14) 0.000
C2 0.062(9) 0.36(3) 0.092(13) 0.000 0.018(10) 0.000
C6 0.088(16) 0.54(6) 0.089(10) 0.000 0.017(9) 0.000
C5 0.069(9) 0.33(3) 0.105(11) 0.000 -0.003(10) 0.000
C12 0.13(3) 0.50(7) 0.11(2) 0.000 -0.05(2) 0.000
C10 0.102(18) 0.26(4) 0.079(14) 0.000 -0.002(13) 0.000

loop_
_atom_type_symbol
_atom_type_description
_atom_type_scat_dispersion_real
_atom_type_scat_dispersion_imag
_atom_type_scat_source
C C 0.0181 0.0091 'International Tables Vol C Tables 4.2.6.8 and 6.1.1.4'
H H 0.0000 0.0000 'International Tables Vol C Tables 4.2.6.8 and 6.1.1.4'
Bi Bi -4.0111 8.9310 'International Tables Vol C Tables 4.2.6.8 and 6.1.1.4'
I I -0.3257 6.8362 'International Tables Vol C Tables 4.2.6.8 and 6.1.1.4'
N N 0.0311 0.0180 'International Tables Vol C Tables 4.2.6.8 and 6.1.1.4'

loop_
_geom_angle_atom_site_label_1
_geom_angle_atom_site_label_2
_geom_angle_atom_site_label_3
_geom_angle
_geom_angle_site_symmetry_1
_geom_angle_site_symmetry_3
I1 Bi1 I2 80.81(2) . 8_575
I1 Bi1 I2 80.81(2) . .
I2 Bi1 I2 86.12(3) 8_575 .
I4 Bi1 I1 92.17(3) . .
I4 Bi1 I1 92.17(3) 8_575 .
I4 Bi1 I2 88.61(3) . .
I4 Bi1 I2 171.80(3) . 8_575
I4 Bi1 I2 88.61(3) 8_575 8_575
I4 Bi1 I2 171.80(3) 8_575 .
I4 Bi1 I4 95.92(4) . 8_575
I4 Bi1 I6 94.12(3) . .
I4 Bi1 I6 94.12(3) 8_575 .
I6 Bi1 I1 170.60(4) . .
I6 Bi1 I2 92.36(3) . 8_575
I6 Bi1 I2 92.36(3) . .
I2 Bi2 I1 82.10(2) 8_575 .
I2 Bi2 I1 82.10(2) . .
I2 Bi2 I2 87.85(4) . 8_575
I3 Bi2 I1 165.04(4) . .
I3 Bi2 I2 87.15(3) . .
I3 Bi2 I2 87.15(3) . 8_575
I5 Bi2 I1 93.57(3) 8_575 .
I5 Bi2 I1 93.57(3) . .
I5 Bi2 I2 90.17(3) . .
I5 Bi2 I2 175.45(3) 8_575 .
I5 Bi2 I2 175.45(3) . 8_575
I5 Bi2 I2 90.17(3) 8_575 8_575
I5 Bi2 I3 96.85(3) 8_575 .
I5 Bi2 I3 96.85(3) . .
I5 Bi2 I5 91.51(5) 8_575 .
Bi2 I1 Bi1 79.64(3) . .
Bi2 I2 Bi1 79.66(2) . .
C3 N1 C4 121.9(15) . .
N2 C15 C14 119.8(16) . .
C16 N2 C15 119.3(17) . .
C9 N3 C10 125.9(18) . .
N3 C9 C8 116.9(17) . .
C7 C11 C10 123.2(19) . .
C5 C4 N1 121.7(16) . .
C14 C13 C17 125.5(17) . .
C14 C13 C18 122.2(16) . .
C17 C13 C18 112.3(18) . .
C6 C1 C2 117.2(16) . .
C6 C1 C5 118.0(16) . .
C5 C1 C2 124.8(16) . .
C9 C8 C7 120.7(17) . .
C2 C3 N1 117.8(16) . .
C13 C14 C15 117.7(17) . .
N2 C16 C17 123.8(19) . .
C13 C17 C16 113.9(19) . .
C3 C2 C1 118.9(16) . .
C4 C5 C1 115.0(17) . .
N3 C10 C11 114.4(18) . .
C11 C7 C8 118.9(17) . .
C11 C7 C12 121.0(19) . .
C12 C7 C8 120.1(18) . .

loop_
_geom_bond_atom_site_label_1
_geom_bond_atom_site_label_2
_geom_bond_distance
_geom_bond_site_symmetry_2
Bi1 I1 3.2686(11) .
Bi1 I2 3.2770(9) .
Bi1 I2 3.2769(9) 8_575
Bi1 I4 2.9301(9) 8_575
Bi1 I4 2.9301(10) .
Bi1 I6 2.9464(13) .
Bi2 I1 3.2355(12) .
Bi2 I2 3.2251(9) 8_575
Bi2 I2 3.2250(9) .
Bi2 I3 2.9595(12) .
Bi2 I5 2.9553(10) .
Bi2 I5 2.9552(10) 8_575
N1 C4 1.486(9) .
N1 C3 1.483(9) .
C15 N2 1.484(10) .
C15 C14 1.487(10) .
N2 C16 1.483(10) .
N3 C9 1.468(10) .
N3 C10 1.480(9) .
C9 C8 1.483(9) .
C11 C10 1.486(10) .
C11 C7 1.473(10) .
C4 C5 1.473(10) .
C13 C14 1.479(10) .
C13 C17 1.483(9) .
C13 C18 1.488(10) .
C1 C2 1.485(9) .
C1 C6 1.482(10) .
C1 C5 1.482(10) .
C8 C7 1.490(10) .
C3 C2 1.473(10) .
C16 C17 1.484(10) .
C12 C7 1.486(10) .
